data_1563296
loop_
_publ_author_name
'Gu, Jin-Zhong'
'Lv, Dong-Yu'
'Gao, Zhu-Qing'
'Liu, Jian-Zhao'
'Dou, Wei'
'Tang, Yu'

_publ_section_title
;
 Synthesis, structures, luminescent and magnetic properties of four
 coordination polymers with the flexible 1,3-phenylenediacetate ligands
;
_journal_issue 3
_journal_name_full 'Journal of Solid State Chemistry'
_journal_page_first 675
_journal_page_last 683
_journal_paper_doi 10.1016/j.jssc.2011.01.030
_journal_volume 184
_journal_year 2011
_chemical_formula_moiety 'C12 H15 Cd N O5'
_chemical_formula_sum 'C12 H15 Cd N O5'
_chemical_formula_weight 365.65
_space_group_IT_number 2
_space_group_name_Hall '-P 1'
_space_group_name_H-M_alt 'P -1'
_symmetry_cell_setting triclinic
_symmetry_space_group_name_H-M 'P -1'
_atom_sites_solution_hydrogens geom
_atom_sites_solution_primary direct
_atom_sites_solution_secondary difmap
_audit_creation_method SHELXL-97
_cell_angle_alpha 101.276(8)
_cell_angle_beta 104.021(8)
_cell_angle_gamma 95.852(8)
_cell_formula_units_Z 2
_cell_length_a 5.9591(11)
_cell_length_b 9.846(2)
_cell_length_c 11.761(2)
_cell_measurement_reflns_used 3798
_cell_measurement_temperature 296(2)
_cell_measurement_theta_max 30.93
_cell_measurement_theta_min 3.12
_cell_volume 648.4(2)
_computing_cell_refinement 'Bruker SAINT'
_computing_data_collection 'Bruker APEX2'
_computing_data_reduction 'Bruker SAINT'
_computing_molecular_graphics 'Bruker SHELXTL'
_computing_publication_material 'Bruker SHELXTL'
_computing_structure_refinement 'SHELXL-97 (Sheldrick, 1997)'
_computing_structure_solution 'SHELXS-97 (Sheldrick, 1990)'
_diffrn_ambient_temperature 296(2)
_diffrn_measured_fraction_theta_full 0.989
_diffrn_measured_fraction_theta_max 0.989
_diffrn_measurement_device_type 'Bruker APEX-II CCD'
_diffrn_measurement_method '\f and \w scans'
_diffrn_radiation_monochromator graphite
_diffrn_radiation_source 'fine-focus sealed tube'
_diffrn_radiation_type MoK\a
_diffrn_radiation_wavelength 0.71073
_diffrn_reflns_av_R_equivalents 0.0104
_diffrn_reflns_av_sigmaI/netI 0.0188
_diffrn_reflns_limit_h_max 7
_diffrn_reflns_limit_h_min -7
_diffrn_reflns_limit_k_max 11
_diffrn_reflns_limit_k_min -6
_diffrn_reflns_limit_l_max 13
_diffrn_reflns_limit_l_min -14
_diffrn_reflns_number 3400
_diffrn_reflns_theta_full 25.10
_diffrn_reflns_theta_max 25.10
_diffrn_reflns_theta_min 1.83
_diffrn_standards_number 0
_exptl_absorpt_coefficient_mu 1.699
_exptl_absorpt_correction_T_max 0.737
_exptl_absorpt_correction_T_min 0.695
_exptl_absorpt_correction_type multi-scan
_exptl_absorpt_process_details sadabs
_exptl_crystal_colour colorless
_exptl_crystal_density_diffrn 1.873
_exptl_crystal_density_method 'not measured'
_exptl_crystal_description block
_exptl_crystal_F_000 364
_exptl_crystal_size_max 0.22
_exptl_crystal_size_mid 0.20
_exptl_crystal_size_min 0.18
_refine_diff_density_max 0.258
_refine_diff_density_min -0.464
_refine_diff_density_rms 0.073
_refine_ls_extinction_method none
_refine_ls_goodness_of_fit_ref 1.042
_refine_ls_hydrogen_treatment mixed
_refine_ls_matrix_type full
_refine_ls_number_parameters 180
_refine_ls_number_reflns 2281
_refine_ls_number_restraints 3
_refine_ls_restrained_S_all 1.042
_refine_ls_R_factor_all 0.0192
_refine_ls_R_factor_gt 0.0186
_refine_ls_shift/su_max 0.002
_refine_ls_shift/su_mean 0.000
_refine_ls_structure_factor_coef Fsqd
_refine_ls_weighting_details 'calc w=1/[\s^2^(Fo^2^)+(0.0256P)^2^+0.4640P] where P=(Fo^2^+2Fc^2^)/3'
_refine_ls_weighting_scheme calc
_refine_ls_wR_factor_gt 0.0478
_refine_ls_wR_factor_ref 0.0484
_reflns_number_gt 2221
_reflns_number_total 2281
_reflns_threshold_expression >2sigma(I)
_cod_data_source_file JSSC-2011-184-675.cif
_cod_data_source_block 2
_cod_depositor_comments
;
The following automatic conversions were performed:

data item '_symmetry_cell_setting' value 'Triclinic' was changed to
'triclinic' in accordance with the built-in table derived from the
CIF Core dictionary named 'cif_core.dic' version 2.4.5 last updated
on 2014-11-21.

Automatic conversion script
Id: cif_fix_values 8369 2020-08-20 11:38:08Z andrius 
;
_cod_original_sg_symbol_H-M P-1
_cod_database_code 1563296

loop_
_symmetry_equiv_pos_as_xyz
'x, y, z'
'-x, -y, -z'

loop_
_atom_site_label
_atom_site_type_symbol
_atom_site_fract_x
_atom_site_fract_y
_atom_site_fract_z
_atom_site_U_iso_or_equiv
_atom_site_adp_type
_atom_site_occupancy
_atom_site_symmetry_multiplicity
_atom_site_calc_flag
_atom_site_refinement_flags
_atom_site_disorder_assembly
_atom_site_disorder_group
Cd1 Cd 0.22766(3) 0.588315(16) 0.755837(13) 0.02853(7) Uani 1 1 d . . .
C1 C 0.5306(4) -0.1686(2) 0.8287(2) 0.0316(5) Uani 1 1 d . . .
C2 C 0.6948(5) -0.0305(3) 0.8800(2) 0.0410(6) Uani 1 1 d . . .
H2A H 0.6199 0.0341 0.9262 0.049 Uiso 1 1 calc R . .
H2B H 0.8352 -0.0459 0.9348 0.049 Uiso 1 1 calc R . .
C3 C 0.7645(4) 0.0364(2) 0.7862(2) 0.0331(5) Uani 1 1 d . . .
C4 C 0.9579(5) 0.0041(3) 0.7466(3) 0.0416(6) Uani 1 1 d . . .
H4 H 1.0511 -0.0555 0.7808 0.050 Uiso 1 1 calc R . .
C5 C 1.0115(5) 0.0609(3) 0.6559(3) 0.0459(6) Uani 1 1 d . . .
H5 H 1.1410 0.0388 0.6294 0.055 Uiso 1 1 calc R . .
C6 C 0.8754(4) 0.1501(3) 0.6041(2) 0.0395(6) Uani 1 1 d . . .
H6 H 0.9140 0.1874 0.5432 0.047 Uiso 1 1 calc R . .
C7 C 0.6810(4) 0.1843(2) 0.6427(2) 0.0326(5) Uani 1 1 d . . .
C8 C 0.6312(4) 0.1276(2) 0.7352(2) 0.0321(5) Uani 1 1 d . . .
H8 H 0.5045 0.1517 0.7635 0.039 Uiso 1 1 calc R . .
C9 C 0.5229(5) 0.2703(3) 0.5771(2) 0.0434(6) Uani 1 1 d . . .
H9A H 0.3918 0.2063 0.5198 0.052 Uiso 1 1 calc R . .
H9B H 0.6089 0.3160 0.5310 0.052 Uiso 1 1 calc R . .
C10 C 0.4251(4) 0.3815(2) 0.6504(2) 0.0304(5) Uani 1 1 d . . .
C11 C 0.1318(5) 0.4074(3) 0.9435(2) 0.0375(5) Uani 1 1 d . . .
H11A H 0.2922 0.4447 0.9893 0.045 Uiso 1 1 calc R . .
H11B H 0.1340 0.3250 0.8834 0.045 Uiso 1 1 calc R . .
C12 C 0.0060(5) 0.6347(3) 0.9727(2) 0.0402(6) Uani 1 1 d . . .
H12A H -0.0722 0.6999 0.9311 0.048 Uiso 1 1 calc R . .
H12B H 0.1605 0.6828 1.0200 0.048 Uiso 1 1 calc R . .
H1W H -0.148(5) 0.616(3) 0.5712(16) 0.063(10) Uiso 1 1 d D . .
H2W H -0.208(5) 0.683(3) 0.673(3) 0.058(9) Uiso 1 1 d D . .
N1 N 0.0312(3) 0.5134(2) 0.88261(16) 0.0293(4) Uani 1 1 d . . .
H1 H -0.1158 0.4734 0.8371 0.035 Uiso 1 1 calc R . .
O1 O 0.5377(4) -0.24761(19) 0.73359(18) 0.0507(5) Uani 1 1 d . . .
O2 O 0.3936(4) -0.2032(2) 0.88664(19) 0.0577(6) Uani 1 1 d . . .
O3 O 0.5053(3) 0.42309(17) 0.76149(14) 0.0363(4) Uani 1 1 d . . .
O4 O 0.2579(3) 0.43192(18) 0.59239(14) 0.0374(4) Uani 1 1 d . . .
O5 O -0.1050(4) 0.6419(3) 0.64793(17) 0.0567(6) Uani 1 1 d D . .

loop_
_atom_site_aniso_label
_atom_site_aniso_U_11
_atom_site_aniso_U_22
_atom_site_aniso_U_33
_atom_site_aniso_U_23
_atom_site_aniso_U_13
_atom_site_aniso_U_12
Cd1 0.03361(11) 0.02982(11) 0.02350(10) 0.00441(7) 0.01066(7) 0.00710(7)
C1 0.0357(12) 0.0288(11) 0.0320(12) 0.0093(10) 0.0082(10) 0.0103(9)
C2 0.0505(15) 0.0331(13) 0.0347(13) 0.0056(10) 0.0067(11) 0.0013(11)
C3 0.0345(12) 0.0262(11) 0.0336(12) 0.0018(9) 0.0056(10) 0.0012(9)
C4 0.0359(13) 0.0359(13) 0.0506(16) 0.0063(11) 0.0071(11) 0.0131(10)
C5 0.0327(13) 0.0503(16) 0.0560(17) 0.0041(13) 0.0184(12) 0.0125(11)
C6 0.0410(14) 0.0385(13) 0.0422(14) 0.0056(11) 0.0207(11) 0.0045(11)
C7 0.0370(13) 0.0283(11) 0.0326(12) 0.0028(9) 0.0112(10) 0.0084(9)
C8 0.0289(11) 0.0332(12) 0.0339(12) 0.0026(9) 0.0111(9) 0.0063(9)
C9 0.0615(17) 0.0431(14) 0.0312(13) 0.0072(11) 0.0169(12) 0.0250(13)
C10 0.0350(12) 0.0271(11) 0.0293(12) 0.0052(9) 0.0099(10) 0.0060(9)
C11 0.0477(14) 0.0364(13) 0.0386(13) 0.0129(10) 0.0229(11) 0.0168(11)
C12 0.0580(16) 0.0327(12) 0.0418(14) 0.0138(11) 0.0278(12) 0.0159(11)
N1 0.0288(10) 0.0357(10) 0.0231(9) 0.0060(8) 0.0068(8) 0.0047(8)
O1 0.0629(12) 0.0363(10) 0.0498(11) -0.0070(8) 0.0291(10) -0.0072(9)
O2 0.0736(14) 0.0446(11) 0.0537(12) -0.0066(9) 0.0382(11) -0.0120(10)
O3 0.0434(9) 0.0387(9) 0.0251(8) 0.0030(7) 0.0062(7) 0.0141(7)
O4 0.0416(9) 0.0409(9) 0.0275(8) 0.0023(7) 0.0050(7) 0.0173(7)
O5 0.0563(12) 0.0893(16) 0.0253(10) 0.0041(10) 0.0064(9) 0.0432(12)

loop_
_atom_type_symbol
_atom_type_description
_atom_type_scat_dispersion_real
_atom_type_scat_dispersion_imag
_atom_type_scat_source
C C 0.0033 0.0016 'International Tables Vol C Tables 4.2.6.8 and 6.1.1.4'
H H 0.0000 0.0000 'International Tables Vol C Tables 4.2.6.8 and 6.1.1.4'
N N 0.0061 0.0033 'International Tables Vol C Tables 4.2.6.8 and 6.1.1.4'
O O 0.0106 0.0060 'International Tables Vol C Tables 4.2.6.8 and 6.1.1.4'
Co Co 0.3494 0.9721 'International Tables Vol C Tables 4.2.6.8 and 6.1.1.4'
Cd Cd -0.8075 1.2024 'International Tables Vol C Tables 4.2.6.8 and 6.1.1.4'

loop_
_geom_angle_atom_site_label_1
_geom_angle_atom_site_label_2
_geom_angle_atom_site_label_3
_geom_angle
_geom_angle_site_symmetry_1
_geom_angle_site_symmetry_3
O5 Cd1 O4 91.15(7) . .
O5 Cd1 O2 102.10(9) . 1_565
O4 Cd1 O2 144.23(7) . 1_565
O5 Cd1 N1 90.31(8) . .
O4 Cd1 N1 119.35(7) . .
O2 Cd1 N1 93.94(7) 1_565 .
O5 Cd1 O1 104.63(9) . 1_565
O4 Cd1 O1 89.91(7) . 1_565
O2 Cd1 O1 54.73(7) 1_565 1_565
N1 Cd1 O1 147.16(7) . 1_565
O5 Cd1 O3 145.33(7) . .
O4 Cd1 O3 55.41(6) . .
O2 Cd1 O3 110.66(8) 1_565 .
N1 Cd1 O3 98.27(6) . .
O1 Cd1 O3 85.96(7) 1_565 .
O5 Cd1 C1 104.72(8) . 1_565
O4 Cd1 C1 117.23(7) . 1_565
O2 Cd1 C1 27.30(7) 1_565 1_565
N1 Cd1 C1 120.78(7) . 1_565
O1 Cd1 C1 27.44(7) 1_565 1_565
O3 Cd1 C1 99.51(7) . 1_565
O1 C1 O2 120.9(2) . .
O1 C1 C2 121.0(2) . .
O2 C1 C2 118.1(2) . .
O1 C1 Cd1 63.91(13) . 1_545
O2 C1 Cd1 56.97(13) . 1_545
C2 C1 Cd1 174.99(18) . 1_545
C3 C2 C1 114.1(2) . .
C3 C2 H2A 108.7 . .
C1 C2 H2A 108.7 . .
C3 C2 H2B 108.7 . .
C1 C2 H2B 108.7 . .
H2A C2 H2B 107.6 . .
C8 C3 C4 118.9(2) . .
C8 C3 C2 120.4(2) . .
C4 C3 C2 120.6(2) . .
C5 C4 C3 119.7(2) . .
C5 C4 H4 120.2 . .
C3 C4 H4 120.2 . .
C4 C5 C6 121.1(2) . .
C4 C5 H5 119.5 . .
C6 C5 H5 119.5 . .
C5 C6 C7 120.2(2) . .
C5 C6 H6 119.9 . .
C7 C6 H6 119.9 . .
C6 C7 C8 118.0(2) . .
C6 C7 C9 119.1(2) . .
C8 C7 C9 122.6(2) . .
C3 C8 C7 122.1(2) . .
C3 C8 H8 119.0 . .
C7 C8 H8 119.0 . .
C7 C9 C10 118.2(2) . .
C7 C9 H9A 107.7 . .
C10 C9 H9A 107.7 . .
C7 C9 H9B 107.7 . .
C10 C9 H9B 107.7 . .
H9A C9 H9B 107.1 . .
O3 C10 O4 121.5(2) . .
O3 C10 C9 122.2(2) . .
O4 C10 C9 116.4(2) . .
N1 C11 C12 112.1(2) . 2_567
N1 C11 H11A 109.2 . .
C12 C11 H11A 109.2 2_567 .
N1 C11 H11B 109.2 . .
C12 C11 H11B 109.2 2_567 .
H11A C11 H11B 107.9 . .
N1 C12 C11 112.7(2) . 2_567
N1 C12 H12A 109.0 . .
C11 C12 H12A 109.0 2_567 .
N1 C12 H12B 109.0 . .
C11 C12 H12B 109.0 2_567 .
H12A C12 H12B 107.8 . .
C11 N1 C12 110.00(18) . .
C11 N1 Cd1 115.47(14) . .
C12 N1 Cd1 110.09(14) . .
C11 N1 H1 107.0 . .
C12 N1 H1 107.0 . .
Cd1 N1 H1 107.0 . .
C1 O1 Cd1 88.65(15) . 1_545
C1 O2 Cd1 95.74(15) . 1_545
C10 O3 Cd1 88.08(13) . .
C10 O4 Cd1 94.99(13) . .
Cd1 O5 H1W 121(2) . .
Cd1 O5 H2W 128(2) . .
H1W O5 H2W 110(2) . .

loop_
_geom_bond_atom_site_label_1
_geom_bond_atom_site_label_2
_geom_bond_distance
_geom_bond_site_symmetry_2
Cd1 O5 2.2529(19) .
Cd1 O4 2.2728(17) .
Cd1 O2 2.275(2) 1_565
Cd1 N1 2.2887(19) .
Cd1 O1 2.4252(19) 1_565
Cd1 O3 2.4342(17) .
Cd1 C1 2.700(2) 1_565
C1 O1 1.244(3) .
C1 O2 1.244(3) .
C1 C2 1.514(3) .
C1 Cd1 2.700(2) 1_545
C2 C3 1.508(4) .
C2 H2A 0.9700 .
C2 H2B 0.9700 .
C3 C8 1.387(4) .
C3 C4 1.387(4) .
C4 C5 1.383(4) .
C4 H4 0.9300 .
C5 C6 1.385(4) .
C5 H5 0.9300 .
C6 C7 1.391(3) .
C6 H6 0.9300 .
C7 C8 1.393(3) .
C7 C9 1.506(3) .
C8 H8 0.9300 .
C9 C10 1.512(3) .
C9 H9A 0.9700 .
C9 H9B 0.9700 .
C10 O3 1.246(3) .
C10 O4 1.268(3) .
C11 N1 1.474(3) .
C11 C12 1.517(3) 2_567
C11 H11A 0.9700 .
C11 H11B 0.9700 .
C12 N1 1.480(3) .
C12 C11 1.517(3) 2_567
C12 H12A 0.9700 .
C12 H12B 0.9700 .
N1 H1 0.9100 .
O1 Cd1 2.4252(19) 1_545
O2 Cd1 2.2746(19) 1_545
O5 H1W 0.854(17) .
O5 H2W 0.849(17) .

loop_
_geom_hbond_atom_site_label_D
_geom_hbond_atom_site_label_H
_geom_hbond_atom_site_label_A
_geom_hbond_distance_DH
_geom_hbond_distance_HA
_geom_hbond_distance_DA
_geom_hbond_angle_DHA
_geom_hbond_site_symmetry_A
O5 H1W O4 0.854(17) 1.824(18) 2.676(3) 176(3) 2_566
O5 H2W O1 0.849(17) 1.951(18) 2.796(3) 173(3) 1_465
N1 H1 O3 0.91 2.18 3.068(3) 164.3 1_455

loop_
_geom_torsion_atom_site_label_1
_geom_torsion_atom_site_label_2
_geom_torsion_atom_site_label_3
_geom_torsion_atom_site_label_4
_geom_torsion
_geom_torsion_site_symmetry_1
_geom_torsion_site_symmetry_2
_geom_torsion_site_symmetry_3
_geom_torsion_site_symmetry_4
O1 C1 C2 C3 30.6(3) . . . .
O2 C1 C2 C3 -151.8(2) . . . .
Cd1 C1 C2 C3 -160.6(18) 1_545 . . .
C1 C2 C3 C8 89.3(3) . . . .
C1 C2 C3 C4 -88.4(3) . . . .
C8 C3 C4 C5 -1.2(4) . . . .
C2 C3 C4 C5 176.6(2) . . . .
C3 C4 C5 C6 0.2(4) . . . .
C4 C5 C6 C7 0.0(4) . . . .
C5 C6 C7 C8 0.8(4) . . . .
C5 C6 C7 C9 -174.3(2) . . . .
C4 C3 C8 C7 2.1(4) . . . .
C2 C3 C8 C7 -175.7(2) . . . .
C6 C7 C8 C3 -1.9(4) . . . .
C9 C7 C8 C3 173.0(2) . . . .
C6 C7 C9 C10 -140.7(3) . . . .
C8 C7 C9 C10 44.5(4) . . . .
C7 C9 C10 O3 14.6(4) . . . .
C7 C9 C10 O4 -166.2(2) . . . .
C12 C11 N1 C12 53.7(3) 2_567 . . .
C12 C11 N1 Cd1 179.01(17) 2_567 . . .
C11 C12 N1 C11 -54.0(3) 2_567 . . .
C11 C12 N1 Cd1 177.64(17) 2_567 . . .
O5 Cd1 N1 C11 153.70(17) . . . .
O4 Cd1 N1 C11 62.21(17) . . . .
O2 Cd1 N1 C11 -104.14(17) 1_565 . . .
O1 Cd1 N1 C11 -88.0(2) 1_565 . . .
O3 Cd1 N1 C11 7.41(17) . . . .
C1 Cd1 N1 C11 -98.90(17) 1_565 . . .
O5 Cd1 N1 C12 -81.01(17) . . . .
O4 Cd1 N1 C12 -172.51(15) . . . .
O2 Cd1 N1 C12 21.14(17) 1_565 . . .
O1 Cd1 N1 C12 37.3(2) 1_565 . . .
O3 Cd1 N1 C12 132.69(16) . . . .
C1 Cd1 N1 C12 26.38(18) 1_565 . . .
O2 C1 O1 Cd1 1.4(3) . . . 1_545
C2 C1 O1 Cd1 178.9(2) . . . 1_545
O1 C1 O2 Cd1 -1.5(3) . . . 1_545
C2 C1 O2 Cd1 -179.08(19) . . . 1_545
O4 C10 O3 Cd1 -1.6(2) . . . .
C9 C10 O3 Cd1 177.5(2) . . . .
O5 Cd1 O3 C10 18.3(2) . . . .
O4 Cd1 O3 C10 0.92(13) . . . .
O2 Cd1 O3 C10 -141.58(14) 1_565 . . .
N1 Cd1 O3 C10 121.01(14) . . . .
O1 Cd1 O3 C10 -91.76(14) 1_565 . . .
C1 Cd1 O3 C10 -115.71(14) 1_565 . . .
O3 C10 O4 Cd1 1.7(2) . . . .
C9 C10 O4 Cd1 -177.47(19) . . . .
O5 Cd1 O4 C10 -171.11(15) . . . .
O2 Cd1 O4 C10 76.15(19) 1_565 . . .
N1 Cd1 O4 C10 -80.10(15) . . . .
O1 Cd1 O4 C10 84.26(15) 1_565 . . .
O3 Cd1 O4 C10 -0.90(13) . . . .
C1 Cd1 O4 C10 81.67(15) 1_565 . . .
